data_4313913
loop_
_publ_author_name
'Cristina Tejel'
'Miguel A. Ciriano'
'Marta Millaruelo'
'Jos\'e A. L\'opez'
'Fernando J. Lahoz'
'Luis A. Oro'

_publ_contact_author_address
;
  Dr. Fernando J. Lahoz
  Departamento de Qu\'imica Inorg\'anica - I.C.M.A.
  Facultad de Ciencias
  Universidad de Zaragoza - C.S.I.C.
  50009 Zaragoza, Spain
;
_publ_contact_author_email lahoz@posta.unizar.es
_publ_contact_author_fax '+34 976 761187'
_publ_contact_author_name 'Dr. Fernando J. Lahoz'
_publ_contact_author_phone '+34 976 761147'
_publ_section_title
;
 Protonation Reactions of Dinuclear Pyrazolato Iridium(I) Complexes
;
_journal_name_full 'Inorganic Chemistry'
_journal_page_first 4750
_journal_page_last 4758
_journal_paper_doi 10.1021/ic034225x
_journal_volume 42
_journal_year 2003
_chemical_formula_moiety 'C30 H44 F6 Ir2 N8 O4'
_chemical_formula_sum 'C30 H44 F6 Ir2 N8 O4'
_chemical_formula_weight 1079.13
_chemical_name_systematic
; 
 ? 
;
_space_group_IT_number 14
_symmetry_cell_setting monoclinic
_symmetry_space_group_name_Hall '-P 2yn'
_symmetry_space_group_name_H-M 'P 1 21/n 1'
_atom_sites_solution_hydrogens geom
_atom_sites_solution_primary direct
_atom_sites_solution_secondary difmap
_audit_creation_method SHELXL-97
_cell_angle_alpha 90.00
_cell_angle_beta 101.202(5)
_cell_angle_gamma 90.00
_cell_formula_units_Z 4
_cell_length_a 12.491(3)
_cell_length_b 24.848(6)
_cell_length_c 12.758(3)
_cell_measurement_reflns_used 3869
_cell_measurement_temperature 100(2)
_cell_measurement_theta_max 25.2
_cell_measurement_theta_min 2.24
_cell_volume 3884.3(16)
_computing_cell_refinement 'SAINT+ v. 6.01 (Bruker AXS, 2000)'
_computing_data_collection 'SMART v. 5.611 (Bruker AXS, 2000)'
_computing_data_reduction 'SAINT+ v. 6.01 (Bruker AXS, 2000)'
_computing_molecular_graphics 'XP program, SHELXTL v6.10,Bruker2000'
_computing_publication_material 'XCIF program, SHELXTLv6.10,BrukerAXS'
_computing_structure_refinement 'SHELXL-97 (Sheldrick, 1997)'
_computing_structure_solution 'SHELXS-97 (Sheldrick, 1990)'
_diffrn_ambient_temperature 100(2)
_diffrn_detector_area_resol_mean 8.26
_diffrn_measured_fraction_theta_full 0.999
_diffrn_measured_fraction_theta_max 0.906
_diffrn_measurement_device_type 'Bruker SMART APEX CCD system'
_diffrn_measurement_method '\w rotations with narrow frames'
_diffrn_radiation_monochromator graphite
_diffrn_radiation_source 'normal-focus sealed tube'
_diffrn_radiation_type MoK\a
_diffrn_radiation_wavelength 0.71073
_diffrn_reflns_av_R_equivalents 0.0658
_diffrn_reflns_av_sigmaI/netI 0.0821
_diffrn_reflns_limit_h_max 10
_diffrn_reflns_limit_h_min -16
_diffrn_reflns_limit_k_max 32
_diffrn_reflns_limit_k_min -31
_diffrn_reflns_limit_l_max 16
_diffrn_reflns_limit_l_min -17
_diffrn_reflns_number 24987
_diffrn_reflns_theta_full 25.00
_diffrn_reflns_theta_max 28.59
_diffrn_reflns_theta_min 1.64
_diffrn_standards_decay_% 'no decay'
_exptl_absorpt_coefficient_mu 6.917
_exptl_absorpt_correction_T_max 0.5779
_exptl_absorpt_correction_T_min 0.4033
_exptl_absorpt_correction_type multi-scan
_exptl_absorpt_process_details
; SADABS: Area-Detector Absorption Correction. (1996)  Bruker-AXS 
  within SAINT+ package, v. 6.01.
;
_exptl_crystal_colour orange
_exptl_crystal_density_diffrn 1.845
_exptl_crystal_density_method 'not measured'
_exptl_crystal_description 'irregular prism'
_exptl_crystal_F_000 2080
_exptl_crystal_size_max 0.14
_exptl_crystal_size_mid 0.12
_exptl_crystal_size_min 0.08
_refine_diff_density_max 1.816
_refine_diff_density_min -2.366
_refine_diff_density_rms 0.230
_refine_ls_extinction_coef 0.00049(6)
_refine_ls_extinction_expression Fc^*^=kFc[1+0.001xFc^2^\l^3^/sin(2\q)]^-1/4^
_refine_ls_extinction_method SHELXL
_refine_ls_goodness_of_fit_ref 1.034
_refine_ls_hydrogen_treatment mixed
_refine_ls_matrix_type full
_refine_ls_number_parameters 460
_refine_ls_number_reflns 9000
_refine_ls_number_restraints 54
_refine_ls_restrained_S_all 1.041
_refine_ls_R_factor_all 0.0653
_refine_ls_R_factor_gt 0.0469
_refine_ls_shift/su_max 0.001
_refine_ls_shift/su_mean 0.000
_refine_ls_structure_factor_coef Fsqd
_refine_ls_weighting_details 'calc w=1/[\s^2^(Fo^2^)+(0.0368P)^2^+5.8224P] where P=(Fo^2^+2Fc^2^)/3'
_refine_ls_weighting_scheme calc
_refine_ls_wR_factor_gt 0.0988
_refine_ls_wR_factor_ref 0.1058
_reflns_number_gt 7117
_reflns_number_total 9000
_reflns_threshold_expression >2sigma(I)
_cod_data_source_file ic034225xsi20030228_071656_1.cif
_cod_data_source_block compound2
_cod_original_cell_volume 3884.4(17)
_cod_database_code 4313913

loop_
_symmetry_equiv_pos_as_xyz
'x, y, z'
'-x+1/2, y+1/2, -z+1/2'
'-x, -y, -z'
'x-1/2, -y-1/2, z-1/2'

loop_
_atom_site_label
_atom_site_type_symbol
_atom_site_fract_x
_atom_site_fract_y
_atom_site_fract_z
_atom_site_U_iso_or_equiv
_atom_site_adp_type
_atom_site_occupancy
_atom_site_symmetry_multiplicity
_atom_site_calc_flag
_atom_site_refinement_flags
_atom_site_disorder_assembly
_atom_site_disorder_group
Ir1 Ir 0.61520(2) 0.053044(10) 0.65469(2) 0.01311(9) Uani 1 1 d . . .
Ir2 Ir 0.44322(2) 0.172482(10) 0.70836(2) 0.01318(9) Uani 1 1 d . A .
H1H H 0.511(6) 0.071(3) 0.596(6) 0.015(19) Uiso 1 1 d . . .
H2H H 0.409(6) 0.136(3) 0.623(6) 0.018 Uiso 1 1 d . . .
O1 O 0.7700(4) 0.0416(2) 0.7656(4) 0.0204(12) Uani 1 1 d . . .
O3 O 0.5147(4) 0.2318(2) 0.8304(4) 0.0219(12) Uani 1 1 d . . .
N1 N 0.5625(5) 0.0688(2) 0.7953(5) 0.0138(12) Uani 1 1 d . A .
N2 N 0.5010(5) 0.1116(2) 0.8145(5) 0.0157(13) Uani 1 1 d . . .
N3 N 0.6553(5) 0.1337(2) 0.6452(5) 0.0141(12) Uani 1 1 d . A .
N4 N 0.5930(5) 0.1767(2) 0.6636(5) 0.0167(13) Uani 1 1 d . . .
N5 N 0.5786(6) -0.0682(2) 0.6781(5) 0.0218(15) Uani 1 1 d . . .
N6 N 0.2219(5) 0.1622(2) 0.7780(5) 0.0232(15) Uani 1 1 d D A .
N7 N 0.7004(5) 0.0269(2) 0.4502(5) 0.0190(14) Uani 1 1 d . . .
N8 N 0.3530(5) 0.2702(2) 0.5713(5) 0.0190(14) Uani 1 1 d . A .
C1 C 0.5852(6) 0.0390(3) 0.8835(6) 0.0193(16) Uani 1 1 d . . .
H1 H 0.6270 0.0068 0.8913 0.023 Uiso 1 1 calc R A .
C2 C 0.5375(6) 0.0629(3) 0.9636(6) 0.0165(15) Uani 1 1 d . A .
H2 H 0.5401 0.0507 1.0346 0.020 Uiso 1 1 calc R . .
C3 C 0.4862(7) 0.1080(3) 0.9146(6) 0.0216(17) Uani 1 1 d . A .
H3 H 0.4460 0.1331 0.9478 0.026 Uiso 1 1 calc R . .
C4 C 0.7475(6) 0.1524(3) 0.6189(6) 0.0173(16) Uani 1 1 d . . .
H4 H 0.8037 0.1307 0.6006 0.021 Uiso 1 1 calc R A .
C5 C 0.7485(7) 0.2080(3) 0.6223(6) 0.0253(18) Uani 1 1 d . A .
H5 H 0.8041 0.2317 0.6090 0.030 Uiso 1 1 calc R . .
C6 C 0.6493(6) 0.2214(3) 0.6497(6) 0.0210(17) Uani 1 1 d . A .
H6 H 0.6247 0.2571 0.6575 0.025 Uiso 1 1 calc R . .
C7 C 0.5866(6) -0.0231(3) 0.6681(6) 0.0178(16) Uani 1 1 d . . .
C8 C 0.5813(7) -0.1267(3) 0.6935(7) 0.0272(19) Uani 1 1 d . . .
C9 C 0.5691(10) -0.1366(4) 0.8078(7) 0.049(3) Uani 1 1 d . . .
H9A H 0.6304 -0.1199 0.8568 0.074 Uiso 1 1 calc R . .
H9B H 0.5687 -0.1754 0.8214 0.074 Uiso 1 1 calc R . .
H9C H 0.5005 -0.1208 0.8193 0.074 Uiso 1 1 calc R . .
C10 C 0.4890(10) -0.1509(4) 0.6148(8) 0.055(3) Uani 1 1 d . . .
H10A H 0.4194 -0.1377 0.6295 0.083 Uiso 1 1 calc R . .
H10B H 0.4916 -0.1902 0.6212 0.083 Uiso 1 1 calc R . .
H10C H 0.4955 -0.1405 0.5422 0.083 Uiso 1 1 calc R . .
C11 C 0.6919(10) -0.1451(4) 0.6733(10) 0.065(4) Uani 1 1 d . . .
H11A H 0.6974 -0.1366 0.5995 0.098 Uiso 1 1 calc R . .
H11B H 0.6993 -0.1841 0.6848 0.098 Uiso 1 1 calc R . .
H11C H 0.7500 -0.1265 0.7226 0.098 Uiso 1 1 calc R . .
C12 C 0.6687(6) 0.0379(3) 0.5265(6) 0.0180(16) Uani 1 1 d . . .
C13 C 0.7732(7) 0.0114(3) 0.3778(6) 0.0262(19) Uani 1 1 d . . .
C14 C 0.7035(8) 0.0064(4) 0.2648(7) 0.041(3) Uani 1 1 d . . .
H14A H 0.6478 -0.0214 0.2645 0.062 Uiso 1 1 calc R . .
H14B H 0.7503 -0.0036 0.2145 0.062 Uiso 1 1 calc R . .
H14C H 0.6681 0.0409 0.2433 0.062 Uiso 1 1 calc R . .
C15 C 0.8259(8) -0.0413(4) 0.4184(8) 0.044(3) Uani 1 1 d . . .
H15A H 0.8586 -0.0379 0.4944 0.067 Uiso 1 1 calc R . .
H15B H 0.8827 -0.0505 0.3782 0.067 Uiso 1 1 calc R . .
H15C H 0.7705 -0.0698 0.4089 0.067 Uiso 1 1 calc R . .
C16 C 0.8595(8) 0.0561(4) 0.3854(8) 0.044(3) Uani 1 1 d . . .
H16A H 0.8242 0.0898 0.3574 0.066 Uiso 1 1 calc R . .
H16B H 0.9142 0.0459 0.3434 0.066 Uiso 1 1 calc R . .
H16C H 0.8951 0.0611 0.4602 0.066 Uiso 1 1 calc R . .
C19 C 0.3044(7) 0.1673(3) 0.7516(6) 0.0190(16) Uani 1 1 d . . .
C20 C 0.1309(7) 0.1630(3) 0.8352(7) 0.036(2) Uani 1 1 d D . .
C21A C 0.1047(10) 0.2190(4) 0.8574(9) 0.033(3) Uiso 0.727(7) 1 d PD A 1
C22A C 0.0388(8) 0.1293(4) 0.7750(8) 0.018(2) Uiso 0.727(7) 1 d PD A 1
C23A C 0.1829(10) 0.1336(5) 0.9474(8) 0.043(3) Uiso 0.727(7) 1 d PD A 1
C21B C 0.061(2) 0.2140(10) 0.765(3) 0.063(12) Uiso 0.273(7) 1 d PD A 2
C22B C 0.163(2) 0.1846(13) 0.9437(14) 0.074(14) Uiso 0.273(7) 1 d PD A 2
C23B C 0.0589(17) 0.1160(8) 0.805(2) 0.015(6) Uiso 0.273(7) 1 d PD A 2
C24 C 0.3886(6) 0.2320(3) 0.6177(6) 0.0177(16) Uani 1 1 d . . .
C25 C 0.3097(7) 0.3238(3) 0.5417(6) 0.0208(17) Uani 1 1 d . . .
C26 C 0.2709(7) 0.3267(3) 0.4225(6) 0.031(2) Uani 1 1 d . A .
H26A H 0.3329 0.3212 0.3869 0.046 Uiso 1 1 calc R . .
H26B H 0.2386 0.3622 0.4033 0.046 Uiso 1 1 calc R . .
H26C H 0.2161 0.2987 0.3998 0.046 Uiso 1 1 calc R . .
C27 C 0.2158(7) 0.3320(3) 0.6003(7) 0.035(2) Uani 1 1 d . A .
H27A H 0.1595 0.3047 0.5769 0.052 Uiso 1 1 calc R . .
H27B H 0.1845 0.3679 0.5843 0.052 Uiso 1 1 calc R . .
H27C H 0.2428 0.3286 0.6774 0.052 Uiso 1 1 calc R . .
C28 C 0.4008(8) 0.3644(3) 0.5812(7) 0.041(2) Uani 1 1 d . A .
H28A H 0.4242 0.3610 0.6588 0.061 Uiso 1 1 calc R . .
H28B H 0.3737 0.4009 0.5636 0.061 Uiso 1 1 calc R . .
H28C H 0.4628 0.3572 0.5465 0.061 Uiso 1 1 calc R . .
C17 C 0.8558(6) 0.0236(3) 0.7428(6) 0.0191(16) Uani 1 1 d D . .
O2 O 0.8883(5) 0.0213(3) 0.6598(5) 0.0438(18) Uani 1 1 d D . .
C18 C 0.9302(7) 0.0007(3) 0.8450(6) 0.0220(17) Uani 1 1 d D . .
F1 F 1.0322(4) -0.0085(2) 0.8325(4) 0.0362(12) Uani 1 1 d D . .
F2 F 0.9369(4) 0.0337(2) 0.9278(4) 0.0412(14) Uani 1 1 d D . .
F3 F 0.8907(5) -0.0464(2) 0.8725(5) 0.0538(17) Uani 1 1 d D . .
C29A C 0.4746(9) 0.2501(4) 0.9053(10) 0.024(3) Uiso 0.727(7) 1 d PD A 3
O4A O 0.4008(6) 0.2327(3) 0.9444(6) 0.030(2) Uiso 0.727(7) 1 d PD A 3
C30A C 0.5279(10) 0.3061(5) 0.9439(10) 0.035(3) Uiso 0.727(7) 1 d PD A 3
F4A F 0.6298(6) 0.2955(4) 0.9970(7) 0.049(3) Uiso 0.727(7) 1 d PD A 3
F5A F 0.5334(7) 0.3409(3) 0.8706(7) 0.065(3) Uiso 0.727(7) 1 d PD A 3
F6A F 0.4749(7) 0.3285(3) 1.0147(7) 0.056(3) Uiso 0.727(7) 1 d PD A 3
C29B C 0.4612(17) 0.2626(10) 0.8726(18) 0.019(7) Uiso 0.273(7) 1 d PD A 4
O4B O 0.3690(18) 0.2822(10) 0.8368(18) 0.053(8) Uiso 0.273(7) 1 d PD A 4
C30B C 0.5281(14) 0.2925(8) 0.9736(15) 0.012(6) Uiso 0.273(7) 1 d PD A 4
F4B F 0.6311(12) 0.3019(7) 0.9603(15) 0.026(5) Uiso 0.273(7) 1 d PD A 4
F5B F 0.526(2) 0.2711(9) 1.0637(16) 0.085(9) Uiso 0.273(7) 1 d PD A 4
F6B F 0.4781(14) 0.3416(6) 0.9751(15) 0.030(5) Uiso 0.273(7) 1 d PD A 4

loop_
_atom_site_aniso_label
_atom_site_aniso_U_11
_atom_site_aniso_U_22
_atom_site_aniso_U_33
_atom_site_aniso_U_23
_atom_site_aniso_U_13
_atom_site_aniso_U_12
Ir1 0.01553(16) 0.00988(14) 0.01381(15) -0.00074(10) 0.00260(11) 0.00070(11)
Ir2 0.01489(16) 0.01012(14) 0.01462(15) -0.00010(10) 0.00310(11) 0.00084(10)
O1 0.018(3) 0.024(3) 0.018(3) 0.000(2) 0.001(2) 0.008(2)
O3 0.019(3) 0.018(3) 0.028(3) -0.010(2) 0.002(2) 0.002(2)
N1 0.013(3) 0.014(3) 0.014(3) 0.002(2) -0.001(2) 0.000(2)
N2 0.017(3) 0.015(3) 0.014(3) -0.001(2) 0.000(3) 0.000(2)
N3 0.012(3) 0.014(3) 0.016(3) -0.002(2) 0.003(3) 0.003(2)
N4 0.018(3) 0.012(3) 0.021(3) -0.001(2) 0.006(3) 0.008(2)
N5 0.034(4) 0.012(3) 0.019(3) -0.004(3) 0.003(3) -0.001(3)
N6 0.020(4) 0.027(4) 0.024(4) -0.004(3) 0.006(3) 0.001(3)
N7 0.027(4) 0.013(3) 0.016(3) -0.003(3) 0.002(3) 0.000(3)
N8 0.017(3) 0.015(3) 0.025(4) 0.000(3) 0.003(3) 0.002(3)
C1 0.023(4) 0.013(3) 0.023(4) 0.001(3) 0.005(3) -0.002(3)
C2 0.024(4) 0.014(3) 0.011(3) -0.005(3) 0.001(3) -0.010(3)
C3 0.031(5) 0.020(4) 0.018(4) 0.003(3) 0.014(4) 0.003(3)
C4 0.016(4) 0.018(4) 0.020(4) -0.003(3) 0.009(3) -0.001(3)
C5 0.027(5) 0.017(4) 0.033(5) -0.002(3) 0.010(4) -0.008(3)
C6 0.023(4) 0.015(4) 0.025(4) 0.001(3) 0.004(3) 0.000(3)
C7 0.017(4) 0.022(4) 0.016(4) -0.007(3) 0.006(3) 0.004(3)
C8 0.045(6) 0.007(3) 0.029(5) -0.004(3) 0.006(4) -0.002(3)
C9 0.096(9) 0.031(5) 0.024(5) 0.009(4) 0.018(6) 0.003(5)
C10 0.088(9) 0.020(5) 0.047(6) 0.008(4) -0.014(6) -0.019(5)
C11 0.074(9) 0.036(6) 0.092(10) 0.011(6) 0.031(8) 0.031(6)
C12 0.024(4) 0.011(3) 0.016(4) 0.000(3) -0.001(3) -0.005(3)
C13 0.024(5) 0.036(5) 0.023(4) -0.008(4) 0.014(4) -0.002(4)
C14 0.035(6) 0.071(7) 0.020(5) -0.019(5) 0.007(4) -0.018(5)
C15 0.045(6) 0.038(5) 0.053(7) -0.011(5) 0.017(5) 0.012(5)
C16 0.041(6) 0.053(6) 0.044(6) -0.015(5) 0.024(5) -0.024(5)
C19 0.025(4) 0.011(3) 0.020(4) 0.001(3) 0.000(3) 0.000(3)
C20 0.028(5) 0.043(5) 0.041(6) -0.024(4) 0.020(4) -0.014(4)
C24 0.019(4) 0.022(4) 0.015(4) -0.006(3) 0.009(3) -0.001(3)
C25 0.025(4) 0.012(3) 0.024(4) 0.004(3) 0.002(4) 0.003(3)
C26 0.038(6) 0.028(4) 0.025(5) 0.010(4) 0.003(4) -0.002(4)
C27 0.033(5) 0.031(5) 0.041(6) 0.001(4) 0.007(4) 0.015(4)
C28 0.056(7) 0.024(5) 0.036(5) 0.002(4) -0.003(5) -0.010(4)
C17 0.014(4) 0.018(4) 0.026(4) -0.002(3) 0.004(3) 0.000(3)
O2 0.033(4) 0.078(5) 0.021(3) 0.000(3) 0.007(3) 0.023(4)
C18 0.028(5) 0.013(4) 0.022(4) 0.004(3) 0.000(4) 0.006(3)
F1 0.026(3) 0.044(3) 0.038(3) -0.004(2) 0.006(2) 0.017(2)
F2 0.046(3) 0.049(3) 0.023(3) -0.007(2) -0.007(2) 0.018(3)
F3 0.047(4) 0.045(3) 0.065(4) 0.036(3) 0.000(3) 0.002(3)

loop_
_atom_type_symbol
_atom_type_description
_atom_type_scat_dispersion_real
_atom_type_scat_dispersion_imag
_atom_type_scat_source
C C 0.0033 0.0016 'International Tables Vol C Tables 4.2.6.8 and 6.1.1.4'
H H 0.0000 0.0000 'International Tables Vol C Tables 4.2.6.8 and 6.1.1.4'
N N 0.0061 0.0033 'International Tables Vol C Tables 4.2.6.8 and 6.1.1.4'
O O 0.0106 0.0060 'International Tables Vol C Tables 4.2.6.8 and 6.1.1.4'
F F 0.0171 0.0103 'International Tables Vol C Tables 4.2.6.8 and 6.1.1.4'
Ir Ir -1.4442 7.9887 'International Tables Vol C Tables 4.2.6.8 and 6.1.1.4'

loop_
_geom_angle_atom_site_label_1
_geom_angle_atom_site_label_2
_geom_angle_atom_site_label_3
_geom_angle
_geom_angle_site_symmetry_1
_geom_angle_site_symmetry_3
_geom_angle_publ_flag
C12 Ir1 C7 89.1(3) . . ?
C12 Ir1 N1 178.2(3) . . ?
C7 Ir1 N1 90.8(3) . . ?
C12 Ir1 N3 90.7(3) . . ?
C7 Ir1 N3 176.6(3) . . ?
N1 Ir1 N3 89.4(2) . . ?
C12 Ir1 O1 96.7(3) . . ?
C7 Ir1 O1 88.4(3) . . ?
N1 Ir1 O1 81.6(2) . . ?
N3 Ir1 O1 88.3(2) . . ?
C12 Ir1 H1H 92(3) . . ?
C7 Ir1 H1H 100(3) . . ?
N1 Ir1 H1H 89(3) . . ?
N3 Ir1 H1H 83(3) . . ?
O1 Ir1 H1H 168(3) . . ?
C24 Ir2 C19 89.4(3) . . ?
C24 Ir2 N4 91.7(3) . . ?
C19 Ir2 N4 178.9(3) . . ?
C24 Ir2 N2 176.2(3) . . ?
C19 Ir2 N2 89.0(3) . . ?
N4 Ir2 N2 89.9(2) . . ?
C24 Ir2 O3 87.6(3) . . ?
C19 Ir2 O3 96.1(3) . . ?
N4 Ir2 O3 84.1(2) . . ?
N2 Ir2 O3 89.1(2) . . ?
C24 Ir2 H2H 91(3) . . ?
C19 Ir2 H2H 91(3) . . ?
N4 Ir2 H2H 89(3) . . ?
N2 Ir2 H2H 93(3) . . ?
O3 Ir2 H2H 173(3) . . ?
C17 O1 Ir1 126.1(5) . . ?
C29B O3 C29A 24.4(13) . . ?
C29B O3 Ir2 123.7(9) . . ?
C29A O3 Ir2 128.1(6) . . ?
C1 N1 N2 108.5(6) . . ?
C1 N1 Ir1 125.3(5) . . ?
N2 N1 Ir1 126.2(4) . . ?
C3 N2 N1 108.1(6) . . ?
C3 N2 Ir2 125.7(5) . . ?
N1 N2 Ir2 126.2(4) . . ?
C4 N3 N4 108.3(6) . . ?
C4 N3 Ir1 125.3(5) . . ?
N4 N3 Ir1 126.3(4) . . ?
C6 N4 N3 107.1(6) . . ?
C6 N4 Ir2 127.2(5) . . ?
N3 N4 Ir2 125.8(4) . . ?
C7 N5 C8 173.7(8) . . ?
C19 N6 C20 165.7(7) . . ?
C12 N7 C13 161.8(8) . . ?
C24 N8 C25 164.7(7) . . ?
N1 C1 C2 109.2(6) . . ?
N1 C1 H1 125.4 . . ?
C2 C1 H1 125.4 . . ?
C3 C2 C1 103.8(6) . . ?
C3 C2 H2 128.1 . . ?
C1 C2 H2 128.1 . . ?
N2 C3 C2 110.5(7) . . ?
N2 C3 H3 124.7 . . ?
C2 C3 H3 124.7 . . ?
N3 C4 C5 110.0(6) . . ?
N3 C4 H4 125.0 . . ?
C5 C4 H4 125.0 . . ?
C4 C5 C6 104.1(7) . . ?
C4 C5 H5 128.0 . . ?
C6 C5 H5 128.0 . . ?
N4 C6 C5 110.5(7) . . ?
N4 C6 H6 124.7 . . ?
C5 C6 H6 124.7 . . ?
N5 C7 Ir1 174.5(7) . . ?
N5 C8 C10 108.2(7) . . ?
N5 C8 C9 106.6(6) . . ?
C10 C8 C9 111.8(8) . . ?
N5 C8 C11 105.8(7) . . ?
C10 C8 C11 111.8(9) . . ?
C9 C8 C11 112.2(9) . . ?
C8 C9 H9A 109.5 . . ?
C8 C9 H9B 109.5 . . ?
H9A C9 H9B 109.5 . . ?
C8 C9 H9C 109.5 . . ?
H9A C9 H9C 109.5 . . ?
H9B C9 H9C 109.5 . . ?
C8 C10 H10A 109.5 . . ?
C8 C10 H10B 109.5 . . ?
H10A C10 H10B 109.5 . . ?
C8 C10 H10C 109.5 . . ?
H10A C10 H10C 109.5 . . ?
H10B C10 H10C 109.5 . . ?
C8 C11 H11A 109.5 . . ?
C8 C11 H11B 109.5 . . ?
H11A C11 H11B 109.5 . . ?
C8 C11 H11C 109.5 . . ?
H11A C11 H11C 109.5 . . ?
H11B C11 H11C 109.5 . . ?
N7 C12 Ir1 177.6(6) . . ?
N7 C13 C15 107.1(7) . . ?
N7 C13 C16 106.5(7) . . ?
C15 C13 C16 110.6(8) . . ?
N7 C13 C14 107.7(7) . . ?
C15 C13 C14 112.3(8) . . ?
C16 C13 C14 112.3(7) . . ?
C13 C14 H14A 109.5 . . ?
C13 C14 H14B 109.5 . . ?
H14A C14 H14B 109.5 . . ?
C13 C14 H14C 109.5 . . ?
H14A C14 H14C 109.5 . . ?
H14B C14 H14C 109.5 . . ?
C13 C15 H15A 109.5 . . ?
C13 C15 H15B 109.5 . . ?
H15A C15 H15B 109.5 . . ?
C13 C15 H15C 109.5 . . ?
H15A C15 H15C 109.5 . . ?
H15B C15 H15C 109.5 . . ?
C13 C16 H16A 109.5 . . ?
C13 C16 H16B 109.5 . . ?
H16A C16 H16B 109.5 . . ?
C13 C16 H16C 109.5 . . ?
H16A C16 H16C 109.5 . . ?
H16B C16 H16C 109.5 . . ?
N6 C19 Ir2 177.4(6) . . ?
N6 C20 C22B 112.4(12) . . ?
N6 C20 C21A 109.4(7) . . ?
C22B C20 C21A 60.0(14) . . ?
N6 C20 C23B 110.7(10) . . ?
C22B C20 C23B 124.8(13) . . ?
C21A C20 C23B 130.6(12) . . ?
N6 C20 C22A 109.2(7) . . ?
C22B C20 C22A 136.4(14) . . ?
C21A C20 C22A 116.6(8) . . ?
C23B C20 C22A 20.6(10) . . ?
N6 C20 C23A 102.5(7) . . ?
C22B C20 C23A 49.1(14) . . ?
C21A C20 C23A 108.8(7) . . ?
C23B C20 C23A 89.4(12) . . ?
C22A C20 C23A 109.5(8) . . ?
N6 C20 C21B 96.6(10) . . ?
C22B C20 C21B 104.1(12) . . ?
C21A C20 C21B 44.2(12) . . ?
C23B C20 C21B 103.3(12) . . ?
C22A C20 C21B 83.2(12) . . ?
C23A C20 C21B 151.6(12) . . ?
N8 C24 Ir2 173.6(6) . . ?
N8 C25 C26 109.7(6) . . ?
N8 C25 C27 106.1(6) . . ?
C26 C25 C27 111.2(7) . . ?
N8 C25 C28 107.5(7) . . ?
C26 C25 C28 111.9(7) . . ?
C27 C25 C28 110.1(7) . . ?
C25 C26 H26A 109.5 . . ?
C25 C26 H26B 109.5 . . ?
H26A C26 H26B 109.5 . . ?
C25 C26 H26C 109.5 . . ?
H26A C26 H26C 109.5 . . ?
H26B C26 H26C 109.5 . . ?
C25 C27 H27A 109.5 . . ?
C25 C27 H27B 109.5 . . ?
H27A C27 H27B 109.5 . . ?
C25 C27 H27C 109.5 . . ?
H27A C27 H27C 109.5 . . ?
H27B C27 H27C 109.5 . . ?
C25 C28 H28A 109.5 . . ?
C25 C28 H28B 109.5 . . ?
H28A C28 H28B 109.5 . . ?
C25 C28 H28C 109.5 . . ?
H28A C28 H28C 109.5 . . ?
H28B C28 H28C 109.5 . . ?
O2 C17 O1 132.2(7) . . ?
O2 C17 C18 118.1(7) . . ?
O1 C17 C18 109.6(6) . . ?
F2 C18 F1 106.7(6) . . ?
F2 C18 F3 107.5(6) . . ?
F1 C18 F3 106.8(6) . . ?
F2 C18 C17 112.1(6) . . ?
F1 C18 C17 113.0(6) . . ?
F3 C18 C17 110.4(6) . . ?
O4A C29A O3 129.5(9) . . ?
O4A C29A C30A 119.8(9) . . ?
O3 C29A C30A 110.6(9) . . ?
F5A C30A F6A 108.3(10) . . ?
F5A C30A F4A 108.6(10) . . ?
F6A C30A F4A 106.5(10) . . ?
F5A C30A C29A 116.4(11) . . ?
F6A C30A C29A 110.0(9) . . ?
F4A C30A C29A 106.6(10) . . ?
O3 C29B O4B 129.2(19) . . ?
O3 C29B C30B 114.2(16) . . ?
O4B C29B C30B 114.8(17) . . ?
F5B C30B F4B 111.9(17) . . ?
F5B C30B F6B 105.7(17) . . ?
F4B C30B F6B 107.1(16) . . ?
F5B C30B C29B 116.2(18) . . ?
F4B C30B C29B 110.2(15) . . ?
F6B C30B C29B 105.0(14) . . ?

loop_
_geom_bond_atom_site_label_1
_geom_bond_atom_site_label_2
_geom_bond_distance
_geom_bond_site_symmetry_2
_geom_bond_publ_flag
Ir1 C12 1.921(8) . ?
Ir1 C7 1.940(8) . ?
Ir1 N1 2.065(6) . ?
Ir1 N3 2.074(6) . ?
Ir1 O1 2.182(5) . ?
Ir1 H1H 1.44(7) . ?
Ir2 C24 1.920(8) . ?
Ir2 C19 1.923(8) . ?
Ir2 N4 2.062(6) . ?
Ir2 N2 2.065(6) . ?
Ir2 O3 2.204(5) . ?
Ir2 H2H 1.41(7) . ?
O1 C17 1.247(8) . ?
O3 C29B 1.21(2) . ?
O3 C29A 1.248(11) . ?
N1 C1 1.331(9) . ?
N1 N2 1.361(8) . ?
N2 C3 1.328(9) . ?
N3 C4 1.345(9) . ?
N3 N4 1.369(7) . ?
N4 C6 1.344(9) . ?
N5 C7 1.133(9) . ?
N5 C8 1.468(9) . ?
N6 C19 1.153(9) . ?
N6 C20 1.465(10) . ?
N7 C12 1.153(9) . ?
N7 C13 1.468(9) . ?
N8 C24 1.160(9) . ?
N8 C25 1.459(9) . ?
C1 C2 1.409(10) . ?
C1 H1 0.9500 . ?
C2 C3 1.380(10) . ?
C2 H2 0.9500 . ?
C3 H3 0.9500 . ?
C4 C5 1.382(10) . ?
C4 H4 0.9500 . ?
C5 C6 1.391(11) . ?
C5 H5 0.9500 . ?
C6 H6 0.9500 . ?
C8 C10 1.500(12) . ?
C8 C9 1.515(11) . ?
C8 C11 1.523(13) . ?
C9 H9A 0.9800 . ?
C9 H9B 0.9800 . ?
C9 H9C 0.9800 . ?
C10 H10A 0.9800 . ?
C10 H10B 0.9800 . ?
C10 H10C 0.9800 . ?
C11 H11A 0.9800 . ?
C11 H11B 0.9800 . ?
C11 H11C 0.9800 . ?
C13 C15 1.512(12) . ?
C13 C16 1.537(11) . ?
C13 C14 1.538(11) . ?
C14 H14A 0.9800 . ?
C14 H14B 0.9800 . ?
C14 H14C 0.9800 . ?
C15 H15A 0.9800 . ?
C15 H15B 0.9800 . ?
C15 H15C 0.9800 . ?
C16 H16A 0.9800 . ?
C16 H16B 0.9800 . ?
C16 H16C 0.9800 . ?
C20 C22B 1.466(14) . ?
C20 C21A 1.471(11) . ?
C20 C23B 1.477(14) . ?
C20 C22A 1.507(10) . ?
C20 C23A 1.626(11) . ?
C20 C21B 1.696(15) . ?
C25 C26 1.505(11) . ?
C25 C27 1.523(11) . ?
C25 C28 1.532(11) . ?
C26 H26A 0.9800 . ?
C26 H26B 0.9800 . ?
C26 H26C 0.9800 . ?
C27 H27A 0.9800 . ?
C27 H27B 0.9800 . ?
C27 H27C 0.9800 . ?
C28 H28A 0.9800 . ?
C28 H28B 0.9800 . ?
C28 H28C 0.9800 . ?
C17 O2 1.207(8) . ?
C17 C18 1.554(10) . ?
C18 F2 1.327(8) . ?
C18 F1 1.334(9) . ?
C18 F3 1.342(8) . ?
C29A O4A 1.210(12) . ?
C29A C30A 1.578(13) . ?
C30A F5A 1.285(13) . ?
C30A F6A 1.341(12) . ?
C30A F4A 1.346(12) . ?
C29B O4B 1.25(2) . ?
C29B C30B 1.578(19) . ?
C30B F5B 1.27(2) . ?
C30B F4B 1.350(18) . ?
C30B F6B 1.373(19) . ?

loop_
_geom_torsion_atom_site_label_1
_geom_torsion_atom_site_label_2
_geom_torsion_atom_site_label_3
_geom_torsion_atom_site_label_4
_geom_torsion
_geom_torsion_site_symmetry_1
_geom_torsion_site_symmetry_2
_geom_torsion_site_symmetry_3
_geom_torsion_site_symmetry_4
_geom_torsion_publ_flag
C12 Ir1 O1 C17 -8.3(6) . . . . ?
C7 Ir1 O1 C17 80.7(6) . . . . ?
N1 Ir1 O1 C17 171.7(6) . . . . ?
N3 Ir1 O1 C17 -98.7(6) . . . . ?
C24 Ir2 O3 C29B 64.5(17) . . . . ?
C19 Ir2 O3 C29B -24.7(17) . . . . ?
N4 Ir2 O3 C29B 156.4(17) . . . . ?
N2 Ir2 O3 C29B -113.6(17) . . . . ?
C24 Ir2 O3 C29A 94.2(9) . . . . ?
C19 Ir2 O3 C29A 5.1(9) . . . . ?
N4 Ir2 O3 C29A -173.8(9) . . . . ?
N2 Ir2 O3 C29A -83.8(9) . . . . ?
C7 Ir1 N1 C1 41.4(6) . . . . ?
N3 Ir1 N1 C1 -135.1(6) . . . . ?
O1 Ir1 N1 C1 -46.8(6) . . . . ?
C7 Ir1 N1 N2 -140.0(6) . . . . ?
N3 Ir1 N1 N2 43.4(5) . . . . ?
O1 Ir1 N1 N2 131.8(6) . . . . ?
C1 N1 N2 C3 0.1(8) . . . . ?
Ir1 N1 N2 C3 -178.7(5) . . . . ?
C1 N1 N2 Ir2 178.9(5) . . . . ?
Ir1 N1 N2 Ir2 0.1(8) . . . . ?
C19 Ir2 N2 C3 -45.3(7) . . . . ?
N4 Ir2 N2 C3 134.9(6) . . . . ?
O3 Ir2 N2 C3 50.8(6) . . . . ?
C19 Ir2 N2 N1 136.2(6) . . . . ?
N4 Ir2 N2 N1 -43.6(6) . . . . ?
O3 Ir2 N2 N1 -127.7(5) . . . . ?
C12 Ir1 N3 C4 -41.8(6) . . . . ?
N1 Ir1 N3 C4 136.4(6) . . . . ?
O1 Ir1 N3 C4 54.9(6) . . . . ?
C12 Ir1 N3 N4 137.6(6) . . . . ?
N1 Ir1 N3 N4 -44.2(6) . . . . ?
O1 Ir1 N3 N4 -125.7(5) . . . . ?
C4 N3 N4 C6 -1.0(8) . . . . ?
Ir1 N3 N4 C6 179.6(5) . . . . ?
C4 N3 N4 Ir2 -179.4(5) . . . . ?
Ir1 N3 N4 Ir2 1.2(8) . . . . ?
C24 Ir2 N4 C6 41.1(7) . . . . ?
N2 Ir2 N4 C6 -135.4(6) . . . . ?
O3 Ir2 N4 C6 -46.3(6) . . . . ?
C24 Ir2 N4 N3 -140.8(6) . . . . ?
N2 Ir2 N4 N3 42.6(6) . . . . ?
O3 Ir2 N4 N3 131.8(6) . . . . ?
N2 N1 C1 C2 -0.1(8) . . . . ?
Ir1 N1 C1 C2 178.7(5) . . . . ?
N1 C1 C2 C3 0.1(8) . . . . ?
N1 N2 C3 C2 0.0(9) . . . . ?
Ir2 N2 C3 C2 -178.8(5) . . . . ?
C1 C2 C3 N2 0.0(9) . . . . ?
N4 N3 C4 C5 1.6(8) . . . . ?
Ir1 N3 C4 C5 -178.9(5) . . . . ?
N3 C4 C5 C6 -1.5(9) . . . . ?
N3 N4 C6 C5 0.0(9) . . . . ?
Ir2 N4 C6 C5 178.3(5) . . . . ?
C4 C5 C6 N4 0.9(9) . . . . ?
C12 N7 C13 C15 56(2) . . . . ?
C12 N7 C13 C16 -62(2) . . . . ?
C12 N7 C13 C14 177(2) . . . . ?
C19 N6 C20 C22B -7(4) . . . . ?
C19 N6 C20 C21A 58(3) . . . . ?
C19 N6 C20 C23B -152(3) . . . . ?
C19 N6 C20 C22A -174(3) . . . . ?
C19 N6 C20 C23A -58(3) . . . . ?
C19 N6 C20 C21B 101(3) . . . . ?
C24 N8 C25 C26 -173(3) . . . . ?
C24 N8 C25 C27 -53(3) . . . . ?
C24 N8 C25 C28 65(3) . . . . ?
Ir1 O1 C17 O2 22.5(12) . . . . ?
Ir1 O1 C17 C18 -157.6(4) . . . . ?
O2 C17 C18 F2 134.2(8) . . . . ?
O1 C17 C18 F2 -45.7(9) . . . . ?
O2 C17 C18 F1 13.6(10) . . . . ?
O1 C17 C18 F1 -166.3(6) . . . . ?
O2 C17 C18 F3 -105.9(8) . . . . ?
O1 C17 C18 F3 74.2(8) . . . . ?
C29B O3 C29A O4A 107(3) . . . . ?
Ir2 O3 C29A O4A 17.9(19) . . . . ?
C29B O3 C29A C30A -69(3) . . . . ?
Ir2 O3 C29A C30A -157.6(6) . . . . ?
O4A C29A C30A F5A -127.4(13) . . . . ?
O3 C29A C30A F5A 48.6(14) . . . . ?
O4A C29A C30A F6A -3.8(17) . . . . ?
O3 C29A C30A F6A 172.2(10) . . . . ?
O4A C29A C30A F4A 111.3(13) . . . . ?
O3 C29A C30A F4A -72.7(13) . . . . ?
C29A O3 C29B O4B -137(5) . . . . ?
Ir2 O3 C29B O4B -29(4) . . . . ?
C29A O3 C29B C30B 59(2) . . . . ?
Ir2 O3 C29B C30B 167.8(11) . . . . ?
O3 C29B C30B F5B -95(3) . . . . ?
O4B C29B C30B F5B 99(3) . . . . ?
O3 C29B C30B F4B 34(3) . . . . ?
O4B C29B C30B F4B -132(2) . . . . ?
O3 C29B C30B F6B 149(2) . . . . ?
O4B C29B C30B F6B -17(3) . . . . ?
